data_7043591
loop_
_publ_author_name
'Martin, Lee'
'Morritt, Alexander L.'
'Lopez, Jordan R.'
'Nakazawa, Yasuhiro'
'Akutsu, Hiroki'
'Imajo, Shusaku'
'Ihara, Yoshihiko'
'Zhang, Bin'
'Zhang, Yan'
'Guo, Yanjun'

_publ_section_title
;
 Molecular conductors from bis(ethylenedithio)tetrathiafulvalene with
 tris(oxalato)rhodate
;
_journal_name_full 'Dalton Trans.'
_journal_paper_doi 10.1039/C7DT00881C
_journal_year 2017
_chemical_formula_moiety 'C52 H41 Br1 N1 O12 Rh1 S32'
_chemical_formula_sum 'C52 H41 Br N O12 Rh S32'
_chemical_formula_weight 2080.82
_space_group_IT_number 15
_symmetry_cell_setting monoclinic
_symmetry_space_group_name_Hall '-C 2yc'
_symmetry_space_group_name_H-M 'C 1 2/c 1'
_atom_sites_solution_hydrogens difmap
_atom_sites_solution_primary other
_audit_update_record
;
2017-05-05 deposited with the CCDC.
2017-07-03 downloaded from the CCDC.
;
_cell_angle_alpha 90
_cell_angle_beta 93.7457(17)
_cell_angle_gamma 90
_cell_formula_units_Z 4
_cell_length_a 10.3147(2)
_cell_length_b 20.0458(4)
_cell_length_c 35.2608(6)
_cell_measurement_reflns_used 15655
_cell_measurement_temperature 294
_cell_measurement_theta_max 28
_cell_measurement_theta_min 4
_cell_volume 7275.2(2)
_computing_cell_refinement 'CrysAlisPro, (Agilent, 2011)'
_computing_data_collection 'Xcalibur, (Oxford Diffraction, 2002)'
_computing_data_reduction 'CrysAlisPro, (Agilent, 2011)'
_computing_molecular_graphics 'CAMERON (Watkin et al., 1996)'
_computing_publication_material 'CRYSTALS (Betteridge et al., 2003)'
_computing_structure_refinement 'CRYSTALS (Betteridge et al., 2003)'
_computing_structure_solution 'Superflip (Palatinus & Chapuis, 2007)'
_diffrn_ambient_temperature 294
_diffrn_measured_fraction_theta_full 0.949
_diffrn_measured_fraction_theta_max 0.899
_diffrn_measurement_device Area
_diffrn_measurement_device_type 'Oxford Diffraction XCALIBUR'
_diffrn_measurement_method \w/2\q
_diffrn_radiation_monochromator graphite
_diffrn_radiation_type 'Mo K\a'
_diffrn_radiation_wavelength 0.71073
_diffrn_reflns_av_R_equivalents 0.032
_diffrn_reflns_limit_h_max 13
_diffrn_reflns_limit_h_min -12
_diffrn_reflns_limit_k_max 26
_diffrn_reflns_limit_k_min -25
_diffrn_reflns_limit_l_max 46
_diffrn_reflns_limit_l_min -44
_diffrn_reflns_number 35477
_diffrn_reflns_theta_full 25.243
_diffrn_reflns_theta_max 27.739
_diffrn_reflns_theta_min 3.081
_diffrn_standards_number 0
_exptl_absorpt_coefficient_mu 1.762
_exptl_absorpt_correction_T_max 0.82
_exptl_absorpt_correction_T_min 0.78
_exptl_absorpt_correction_type analytical
_exptl_absorpt_process_details
;
 Analytical Absorption (De Meulenaer & Tompa, 1965) 
;
_exptl_crystal_colour black
_exptl_crystal_density_diffrn 1.900
_exptl_crystal_density_method 'not measured'
_exptl_crystal_description block
_exptl_crystal_F_000 4192
_exptl_crystal_size_max 0.300
_exptl_crystal_size_mid 0.240
_exptl_crystal_size_min 0.116
_refine_diff_density_max 1.19
_refine_diff_density_min -0.98
_refine_ls_extinction_method None
_refine_ls_goodness_of_fit_ref 1.1085
_refine_ls_hydrogen_treatment mixed
_refine_ls_matrix_type full
_refine_ls_number_parameters 457
_refine_ls_number_reflns 7679
_refine_ls_number_restraints 14
_refine_ls_R_factor_all 0.0602
_refine_ls_R_factor_gt 0.0540
_refine_ls_shift/su_max 0.0013451
_refine_ls_shift/su_mean 0.0000640
_refine_ls_structure_factor_coef Fsqd
_refine_ls_weighting_details
;
 Method= Modified Sheldrick 
 w=1/[\s^2^(F^2^) + ( 0.02P)^2^ +55.52P] 
 ,where P=(max(Fo^2^,0) + 2Fc^2^)/3 
;
_refine_ls_weighting_scheme calc
_refine_ls_wR_factor_all 0.1064
_refine_ls_wR_factor_gt 0.1035
_refine_ls_wR_factor_ref 0.1064
_reflns_limit_h_max 13
_reflns_limit_h_min -13
_reflns_limit_k_max 26
_reflns_limit_k_min 0
_reflns_limit_l_max 46
_reflns_limit_l_min 0
_reflns_number_gt 7015
_reflns_number_total 7697
_reflns_threshold_expression I>2.0\s(I)
_oxford_diffrn_Wilson_B_factor 0.00
_oxford_diffrn_Wilson_scale 0.00
_oxford_refine_ls_r_factor_ref 0.0602
_oxford_refine_ls_scale 0.7968(15)
_oxford_reflns_number_all 7679
_oxford_reflns_threshold_expression_ref I>-3.0\s(I)
_cod_data_source_file c7dt00881c2.cif
_cod_data_source_block 1
_cod_depositor_comments
;
The following automatic conversions were performed:

'_atom_sites_solution_primary' value 'Other' changed to 'other'
according to
/home/data/users/saulius/crontab/automatic-downloads/rss-feeds/RSC/lib/dictionaries/cif_core.dic
dictionary named 'cif_core.dic' version 2.4.2 from 2011-04-26.

Automatic conversion script
Id: cif_fix_values 4973 2017-02-22 13:04:09Z antanas 
;
_cod_original_cell_volume 7275.18(12)
_cod_original_sg_symbol_H-M 'C 2/c '
_cod_original_formula_sum 'C52 H41 Br1 N1 O12 Rh1 S32'
_cod_database_code 7043591

loop_
_space_group_symop_id
_space_group_symop_operation_xyz
1 x,y,z
2 -x,-y,-z
3 x+1/2,y+1/2,z
4 -x+1/2,-y+1/2,-z
5 x,-y,z+1/2
6 -x,y,-z+1/2
7 x+1/2,-y+1/2,z+1/2
8 -x+1/2,y+1/2,-z+1/2

loop_
_atom_site_label
_atom_site_type_symbol
_atom_site_fract_x
_atom_site_fract_y
_atom_site_fract_z
_atom_site_U_iso_or_equiv
_atom_site_occupancy
_atom_site_adp_type
_atom_site_refinement_flags_posn
_atom_site_refinement_flags_adp
Rh1 Rh 0.5000 0.41809(2) 0.7500 0.0330 1.0000 Uani S T
O3 O 0.3461(3) 0.42580(17) 0.78255(9) 0.0414 1.0000 Uani . .
C22 C 0.2712(4) 0.4743(2) 0.77148(13) 0.0389 1.0000 Uani . .
O4 O 0.1807(4) 0.4961(2) 0.78848(11) 0.0593 1.0000 Uani . .
C23 C 0.2994(4) 0.5065(2) 0.73263(12) 0.0361 1.0000 Uani . .
O5 O 0.4049(3) 0.48869(16) 0.71880(8) 0.0382 1.0000 Uani . .
O6 O 0.2222(3) 0.54648(19) 0.71771(10) 0.0545 1.0000 Uani . .
O2 O 0.4157(3) 0.34213(17) 0.71970(9) 0.0440 1.0000 Uani . .
C21 C 0.4500(5) 0.2847(2) 0.73218(13) 0.0428 1.0000 Uani . .
O1 O 0.4118(4) 0.23146(18) 0.71882(12) 0.0616 1.0000 Uani . .
Br1 Br 1.0000 0.14824(5) 0.7500 0.0887 1.0000 Uani S T
C24 C 1.0000 0.2423(4) 0.7500 0.0541 1.0000 Uani S T
C25 C 1.0937(6) 0.2757(3) 0.73108(16) 0.0595 1.0000 Uani . .
C26 C 1.0922(7) 0.3442(4) 0.7315(2) 0.0820 1.0000 Uani . .
C27 C 1.000000(7) 0.3793(5) 0.750000(7) 0.0984 1.0000 Uani S T
H27 H 1.0000 0.4277 0.7500 0.1186 1.0000 Uiso RS .
H26 H 1.1560 0.3682 0.7188 0.1014 1.0000 Uiso R .
H25 H 1.1558 0.2528 0.7185 0.0760 1.0000 Uiso R .
S3 S 1.26025(10) 0.48871(6) 0.54413(3) 0.0345 1.0000 Uani . .
C3 C 1.1408(4) 0.4810(2) 0.57689(11) 0.0306 1.0000 Uani . .
S1 S 1.17779(11) 0.51783(7) 0.62109(3) 0.0437 1.0000 Uani . .
C1 C 1.0318(7) 0.5075(5) 0.64386(17) 0.0940 1.0000 Uani . .
C2 C 0.9554(7) 0.4509(4) 0.63767(16) 0.0773 1.0000 Uani . .
S2 S 0.89784(12) 0.42919(8) 0.59053(4) 0.0543 1.0000 Uani . .
C4 C 1.0338(4) 0.4461(2) 0.56545(11) 0.0300 1.0000 Uani . .
S4 S 1.02706(10) 0.41202(6) 0.51982(3) 0.0366 1.0000 Uani . .
C5 C 1.1797(4) 0.4408(2) 0.50910(11) 0.0285 1.0000 Uani . .
C6 C 1.2299(4) 0.4276(2) 0.47524(11) 0.0291 1.0000 Uani . .
S5 S 1.38075(10) 0.45731(6) 0.46351(3) 0.0341 1.0000 Uani . .
C7 C 1.3786(4) 0.4161(2) 0.41983(11) 0.0291 1.0000 Uani . .
S7 S 1.51388(11) 0.42690(6) 0.39366(3) 0.0393 1.0000 Uani . .
C9 C 1.4337(8) 0.4279(5) 0.34692(16) 0.1046 1.0000 Uani . .
C10 C 1.3444(6) 0.3806(4) 0.33556(15) 0.0800 1.0000 Uani . .
S8 S 1.23712(14) 0.34123(7) 0.36563(3) 0.0493 1.0000 Uani . .
C8 C 1.2703(4) 0.3820(2) 0.40887(11) 0.0314 1.0000 Uani . .
S6 S 1.14486(10) 0.38215(6) 0.43988(3) 0.0367 1.0000 Uani . .
H10a H 1.4025 0.3448 0.3290 0.0981 1.0000 Uiso R .
H10b H 1.2939 0.3952 0.3130 0.0972 1.0000 Uiso R .
H9a H 1.5000 0.4319 0.3289 0.1218 1.0000 Uiso R .
H9b H 1.3813 0.4676 0.3466 0.1229 1.0000 Uiso R .
H2a H 0.8837 0.4503 0.6537 0.0939 1.0000 Uiso R .
H2b H 1.0192 0.4167 0.6454 0.0948 1.0000 Uiso R .
H1a H 1.0531 0.5120 0.6711 0.1090 1.0000 Uiso R .
H1b H 0.9734 0.5433 0.6345 0.1101 1.0000 Uiso R .
S11 S 0.66555(10) 0.35704(6) 0.53146(3) 0.0341 1.0000 Uani . .
C15 C 0.5764(4) 0.3124(2) 0.49646(11) 0.0296 1.0000 Uani . .
S12 S 0.42426(11) 0.28633(6) 0.50856(3) 0.0371 1.0000 Uani . .
C14 C 0.4364(4) 0.3213(2) 0.55412(11) 0.0305 1.0000 Uani . .
C13 C 0.5466(4) 0.3535(2) 0.56476(11) 0.0307 1.0000 Uani . .
S9 S 0.59154(11) 0.39086(6) 0.60837(3) 0.0408 1.0000 Uani . .
C11 C 0.4380(4) 0.3944(2) 0.62975(13) 0.0389 1.0000 Uani . .
C12 C 0.3618(5) 0.3308(2) 0.62731(13) 0.0417 1.0000 Uani . .
S10 S 0.29952(11) 0.30858(7) 0.57980(3) 0.0433 1.0000 Uani . .
H12a H 0.2884 0.3355 0.6420 0.0499 1.0000 Uiso R .
H12b H 0.4160 0.2944 0.6372 0.0501 1.0000 Uiso R .
H11a H 0.4582 0.4050 0.6562 0.0462 1.0000 Uiso R .
H11b H 0.3875 0.4298 0.6175 0.0459 1.0000 Uiso R .
C16 C 0.6254(4) 0.2987(2) 0.46211(11) 0.0289 1.0000 Uani . .
S13 S 0.77789(10) 0.32582(6) 0.45075(3) 0.0355 1.0000 Uani . .
C17 C 0.7688(4) 0.2921(2) 0.40526(12) 0.0327 1.0000 Uani . .
S15 S 0.90352(13) 0.30641(7) 0.37913(4) 0.0471 1.0000 Uani . .
C19 C 0.8273(6) 0.3018(3) 0.33220(15) 0.0625 1.0000 Uani . .
C20 C 0.7579(6) 0.2374(3) 0.32427(14) 0.0645 1.0000 Uani . .
S16 S 0.61232(15) 0.22596(8) 0.34969(3) 0.0550 1.0000 Uani . .
C18 C 0.6587(4) 0.2600(2) 0.39391(11) 0.0349 1.0000 Uani . .
S14 S 0.53919(11) 0.25393(6) 0.42686(3) 0.0373 1.0000 Uani . .
H20a H 0.8163 0.2007 0.3315 0.0772 1.0000 Uiso R .
H20b H 0.7313 0.2351 0.2977 0.0773 1.0000 Uiso R .
H19a H 0.8946 0.3068 0.3146 0.0760 1.0000 Uiso R .
H19b H 0.7655 0.3382 0.3288 0.0761 1.0000 Uiso R .
N1 N 1.0000 0.5996(3) 0.7500 0.0595 1.0000 Uani DS T
H1c H 1.065(3) 0.5742(7) 0.7428(18) 0.1201 1.0000 Uiso D .
H1d H 1.029(6) 0.6253(7) 0.7693(8) 0.1204 1.0000 Uiso D .

loop_
_atom_site_aniso_label
_atom_site_aniso_U_11
_atom_site_aniso_U_22
_atom_site_aniso_U_33
_atom_site_aniso_U_23
_atom_site_aniso_U_13
_atom_site_aniso_U_12
Rh1 0.0389(3) 0.0336(3) 0.0271(2) 0.0000 0.00681(19) 0.0000
O3 0.0403(18) 0.050(2) 0.0352(16) 0.0030(15) 0.0103(13) -0.0063(15)
C22 0.037(2) 0.045(3) 0.036(2) -0.008(2) 0.0066(19) -0.009(2)
O4 0.049(2) 0.074(3) 0.058(2) -0.010(2) 0.0256(18) 0.0022(19)
C23 0.035(2) 0.040(3) 0.033(2) -0.0042(19) 0.0032(18) -0.005(2)
O5 0.0423(18) 0.0411(18) 0.0322(15) 0.0076(13) 0.0103(13) 0.0063(14)
O6 0.047(2) 0.065(2) 0.051(2) 0.0048(18) 0.0020(16) 0.0170(18)
O2 0.057(2) 0.0405(19) 0.0343(17) -0.0030(14) -0.0003(14) -0.0083(16)
C21 0.047(3) 0.040(3) 0.043(3) -0.003(2) 0.018(2) -0.002(2)
O1 0.072(3) 0.040(2) 0.074(3) -0.0157(19) 0.013(2) -0.0073(19)
Br1 0.1463(10) 0.0546(6) 0.0722(6) 0.0000 0.0602(7) 0.0000
C24 0.070(5) 0.049(4) 0.041(4) 0.0000 -0.012(4) 0.0000
C25 0.057(3) 0.067(4) 0.052(3) 0.002(3) -0.019(3) -0.009(3)
C26 0.067(4) 0.074(5) 0.099(5) 0.023(4) -0.041(4) -0.027(4)
C27 0.077(7) 0.057(6) 0.152(12) 0.0000 -0.056(8) 0.0000
S3 0.0303(5) 0.0446(7) 0.0290(5) -0.0074(4) 0.0062(4) -0.0110(5)
C3 0.030(2) 0.032(2) 0.030(2) -0.0051(17) 0.0049(16) 0.0005(17)
S1 0.0337(6) 0.0579(8) 0.0401(6) -0.0250(6) 0.0076(5) -0.0067(5)
C1 0.068(4) 0.173(8) 0.044(3) -0.035(4) 0.021(3) -0.055(5)
C2 0.095(5) 0.098(5) 0.044(3) -0.030(3) 0.035(3) -0.049(4)
S2 0.0400(7) 0.0845(10) 0.0400(6) -0.0206(7) 0.0164(5) -0.0271(7)
C4 0.030(2) 0.036(2) 0.0245(19) -0.0044(17) 0.0063(15) -0.0013(18)
S4 0.0321(5) 0.0520(7) 0.0261(5) -0.0077(5) 0.0046(4) -0.0126(5)
C5 0.027(2) 0.033(2) 0.0253(19) -0.0004(16) 0.0012(15) -0.0019(17)
C6 0.029(2) 0.033(2) 0.0250(19) 0.0019(16) 0.0019(15) -0.0031(17)
S5 0.0312(5) 0.0408(6) 0.0308(5) -0.0055(4) 0.0058(4) -0.0099(5)
C7 0.032(2) 0.028(2) 0.0272(19) 0.0001(16) 0.0068(16) -0.0007(17)
S7 0.0337(6) 0.0421(7) 0.0439(6) -0.0022(5) 0.0166(5) -0.0064(5)
C9 0.128(6) 0.155(8) 0.032(3) 0.009(4) 0.011(3) -0.093(6)
C10 0.068(4) 0.140(7) 0.033(3) 0.010(3) 0.008(3) -0.038(4)
S8 0.0619(8) 0.0575(8) 0.0303(6) -0.0134(5) 0.0157(5) -0.0241(7)
C8 0.035(2) 0.035(2) 0.0253(19) -0.0007(17) 0.0090(16) -0.0055(18)
S6 0.0315(5) 0.0542(7) 0.0251(5) -0.0072(5) 0.0069(4) -0.0148(5)
S11 0.0295(5) 0.0429(6) 0.0303(5) -0.0075(5) 0.0060(4) -0.0075(5)
C15 0.026(2) 0.033(2) 0.030(2) 0.0004(17) 0.0019(16) -0.0024(17)
S12 0.0322(6) 0.0466(7) 0.0327(5) -0.0036(5) 0.0030(4) -0.0100(5)
C14 0.031(2) 0.030(2) 0.031(2) 0.0027(17) 0.0038(16) 0.0003(17)
C13 0.031(2) 0.033(2) 0.029(2) 0.0000(17) 0.0044(16) 0.0014(17)
S9 0.0369(6) 0.0511(7) 0.0353(6) -0.0138(5) 0.0087(5) -0.0075(5)
C11 0.039(2) 0.042(3) 0.037(2) -0.003(2) 0.0115(19) 0.001(2)
C12 0.043(3) 0.045(3) 0.038(2) 0.003(2) 0.014(2) -0.001(2)
S10 0.0324(6) 0.0556(8) 0.0431(6) -0.0008(5) 0.0115(5) -0.0092(5)
C16 0.030(2) 0.030(2) 0.0271(19) -0.0006(16) 0.0017(16) -0.0012(17)
S13 0.0307(5) 0.0417(6) 0.0345(5) -0.0071(5) 0.0042(4) -0.0058(5)
C17 0.041(2) 0.027(2) 0.030(2) -0.0009(17) 0.0085(18) 0.0027(18)
S15 0.0481(7) 0.0451(7) 0.0504(7) -0.0035(6) 0.0215(6) -0.0018(6)
C19 0.068(4) 0.077(4) 0.044(3) 0.017(3) 0.018(3) 0.020(3)
C20 0.071(4) 0.094(5) 0.028(2) -0.011(3) 0.000(2) 0.029(4)
S16 0.0741(9) 0.0613(9) 0.0287(6) -0.0096(6) -0.0036(6) -0.0090(7)
C18 0.045(3) 0.033(2) 0.027(2) 0.0026(17) -0.0008(18) 0.003(2)
S14 0.0343(6) 0.0451(7) 0.0324(5) -0.0056(5) 0.0008(4) -0.0090(5)
N1 0.054(4) 0.034(3) 0.094(5) 0.0000 0.030(4) 0.0000

loop_
_atom_type_symbol
_atom_type_scat_dispersion_real
_atom_type_scat_dispersion_imag
_atom_type_scat_Cromer_Mann_a1
_atom_type_scat_Cromer_Mann_b1
_atom_type_scat_Cromer_Mann_a2
_atom_type_scat_Cromer_Mann_b2
_atom_type_scat_Cromer_Mann_a3
_atom_type_scat_Cromer_Mann_b3
_atom_type_scat_Cromer_Mann_a4
_atom_type_scat_Cromer_Mann_b4
_atom_type_scat_Cromer_Mann_c
_atom_type_scat_source
C 0.0033 0.0016 2.3100 20.8439 1.0200 10.2075 1.5886 0.5687 0.8650 51.6512 0.2156 'International Tables Vol C 4.2.6.8 and 6.1.1.4'
H 0.0000 0.0000 0.4930 10.5109 0.3229 26.1257 0.1402 3.1424 0.0408 57.7998 0.0030 'International Tables Vol C 4.2.6.8 and 6.1.1.4'
O 0.0106 0.0060 3.0485 13.2771 2.2868 5.7011 1.5463 0.3239 0.8670 32.9089 0.2508 'International Tables Vol C 4.2.6.8 and 6.1.1.4'
S 0.1246 0.1234 6.9053 1.4679 5.2034 22.2151 1.4379 0.2536 1.5863 56.1720 0.8669 'International Tables Vol C 4.2.6.8 and 6.1.1.4'
Br -0.2901 2.4595 17.1789 2.1723 5.2358 16.5796 5.6377 0.2609 3.9851 41.4328 2.9557 'International Tables Vol C 4.2.6.8 and 6.1.1.4'
Rh -1.1178 0.9187 19.2957 0.7515 14.3501 8.2176 4.7343 25.8749 1.2892 98.6062 5.3280 'International Tables Vol C 4.2.6.8 and 6.1.1.4'
N 0.0061 0.0033 12.2126 0.0057 3.1322 9.8933 2.0125 28.9975 1.1663 0.5826 -11.5290 'International Tables Vol C 4.2.6.8 and 6.1.1.4'

loop_
_geom_angle_atom_site_label_1
_geom_angle_site_symmetry_1
_geom_angle_atom_site_label_2
_geom_angle_atom_site_label_3
_geom_angle_site_symmetry_3
_geom_angle
_geom_angle_publ_flag
O3 6_656 Rh1 O3 . 171.24(19) yes
O3 . Rh1 O5 . 83.32(12) yes
O3 6_656 Rh1 O5 6_656 83.32(12) yes
O3 6_656 Rh1 O5 . 90.50(12) yes
O3 6_656 Rh1 O2 . 94.81(13) yes
O3 . Rh1 O2 . 91.78(13) yes
O3 6_656 Rh1 O2 6_656 91.78(13) yes
O5 6_656 Rh1 O3 . 90.50(12) yes
O5 6_656 Rh1 O5 . 90.41(19) yes
O5 . Rh1 O2 . 93.63(13) yes
O5 6_656 Rh1 O2 . 175.57(14) yes
O2 6_656 Rh1 O3 . 94.81(13) yes
O2 6_656 Rh1 O5 . 175.57(14) yes
O2 6_656 Rh1 O5 6_656 93.63(13) yes
O2 6_656 Rh1 O2 . 82.39(19) yes
Rh1 . O3 C22 . 111.3(3) yes
O3 . C22 O4 . 125.8(4) yes
O3 . C22 C23 . 115.9(4) yes
O4 . C22 C23 . 118.3(5) yes
C22 . C23 O5 . 115.7(4) yes
C22 . C23 O6 . 119.7(4) yes
O5 . C23 O6 . 124.6(4) yes
C23 . O5 Rh1 . 112.8(3) yes
Rh1 . O2 C21 . 113.4(3) yes
O2 . C21 O1 . 125.5(5) yes
C21 6_656 C21 O2 . 115.4(3) yes
C21 6_656 C21 O1 . 119.1(3) yes
Br1 . C24 C25 . 119.0(4) yes
Br1 . C24 C25 6_756 119.0(4) yes
C25 6_756 C24 C25 . 122.0(8) yes
C24 . C25 C26 . 118.1(7) yes
C24 . C25 H25 . 121.2 no
C26 . C25 H25 . 120.7 no
C25 . C26 C27 . 121.5(8) yes
C25 . C26 H26 . 119.6 no
C27 . C26 H26 . 118.9 no
C26 . C27 C26 6_756 118.8(10) yes
C26 . C27 H27 . 120.6 no
C26 6_756 C27 H27 . 120.6 no
C3 . S3 C5 . 95.51(19) yes
S3 . C3 S1 . 115.5(2) yes
S3 . C3 C4 . 116.6(3) yes
S1 . C3 C4 . 127.9(3) yes
C3 . S1 C1 . 102.3(2) yes
S1 . C1 C2 . 121.1(5) yes
S1 . C1 H1a . 107.0 no
S1 . C1 H1b . 106.5 no
C2 . C1 H1a . 108.6 no
C2 . C1 H1b . 102.4 no
H1a . C1 H1b . 111.0 no
C1 . C2 S2 . 119.7(5) yes
C1 . C2 H2a . 111.5 no
C1 . C2 H2b . 99.4 no
S2 . C2 H2a . 109.0 no
S2 . C2 H2b . 105.5 no
H2a . C2 H2b . 110.9 no
C2 . S2 C4 . 101.3(2) yes
C3 . C4 S4 . 117.5(3) yes
S2 . C4 C3 . 128.4(3) yes
S2 . C4 S4 . 114.0(2) yes
C4 . S4 C5 . 95.06(19) yes
S3 . C5 C6 . 122.8(3) yes
S4 . C5 S3 . 115.3(2) yes
S4 . C5 C6 . 121.9(3) yes
C5 . C6 S5 . 122.7(3) yes
C5 . C6 S6 . 122.0(3) yes
S5 . C6 S6 . 115.2(2) yes
C6 . S5 C7 . 95.04(19) yes
S5 . C7 S7 . 116.5(2) yes
S5 . C7 C8 . 117.1(3) yes
S7 . C7 C8 . 126.3(3) yes
C7 . S7 C9 . 98.7(3) yes
S7 . C9 C10 . 121.6(5) yes
S7 . C9 H9a . 107.5 no
S7 . C9 H9b . 104.2 no
C10 . C9 H9a . 111.0 no
C10 . C9 H9b . 101.8 no
H9a . C9 H9b . 110.1 no
C9 . C10 S8 . 124.9(5) yes
C9 . C10 H10a . 99.6 no
C9 . C10 H10b . 110.3 no
S8 . C10 H10a . 103.5 no
S8 . C10 H10b . 107.7 no
H10a . C10 H10b . 109.6 no
C10 . S8 C8 . 102.7(3) yes
C7 . C8 S6 . 117.1(3) yes
S8 . C8 C7 . 127.0(3) yes
S8 . C8 S6 . 115.9(2) yes
C8 . S6 C6 . 95.16(19) yes
C15 . S11 C13 . 95.36(19) yes
S11 . C15 S12 . 115.2(2) yes
S11 . C15 C16 . 121.5(3) yes
S12 . C15 C16 . 123.4(3) yes
C15 . S12 C14 . 95.37(19) yes
S12 . C14 C13 . 117.3(3) yes
S12 . C14 S10 . 113.9(2) yes
C13 . C14 S10 . 128.8(3) yes
S11 . C13 C14 . 116.8(3) yes
S11 . C13 S9 . 114.5(2) yes
C14 . C13 S9 . 128.7(3) yes
C13 . S9 C11 . 101.3(2) yes
S9 . C11 C12 . 114.5(3) yes
S9 . C11 H11a . 105.9 no
S9 . C11 H11b . 107.7 no
C12 . C11 H11a . 108.7 no
C12 . C11 H11b . 109.6 no
H11a . C11 H11b . 110.3 no
C11 . C12 S10 . 114.6(3) yes
C11 . C12 H12a . 108.6 no
C11 . C12 H12b . 109.5 no
S10 . C12 H12a . 106.3 no
S10 . C12 H12b . 107.9 no
H12a . C12 H12b . 109.9 no
C12 . S10 C14 . 101.2(2) yes
C15 . C16 S13 . 122.3(3) yes
C15 . C16 S14 . 122.4(3) yes
S13 . C16 S14 . 115.3(2) yes
C16 . S13 C17 . 95.5(2) yes
S13 . C17 S15 . 115.3(3) yes
S13 . C17 C18 . 117.0(3) yes
S15 . C17 C18 . 127.6(3) yes
C17 . S15 C19 . 99.4(2) yes
S15 . C19 C20 . 113.2(4) yes
S15 . C19 H19a . 107.4 no
S15 . C19 H19b . 108.8 no
C20 . C19 H19a . 109.0 no
C20 . C19 H19b . 108.8 no
H19a . C19 H19b . 109.5 no
C19 . C20 S16 . 114.8(4) yes
C19 . C20 H20a . 108.9 no
C19 . C20 H20b . 109.0 no
S16 . C20 H20a . 107.1 no
S16 . C20 H20b . 106.5 no
H20a . C20 H20b . 110.6 no
C20 . S16 C18 . 101.9(2) yes
C17 . C18 S14 . 117.0(3) yes
S16 . C18 C17 . 129.2(3) yes
S16 . C18 S14 . 113.8(3) yes
C18 . S14 C16 . 95.1(2) yes
H1c 6_756 N1 H1c . 110.1(18) no
H1c 6_756 N1 H1d . 109.4(11) no
H1c 6_756 N1 H1d 6_756 109.3(11) no
H1c . N1 H1d . 109.3(11) no
H1d 6_756 N1 H1c . 109.4(11) no
H1d 6_756 N1 H1d . 109.2(18) no

loop_
_geom_bond_atom_site_label_1
_geom_bond_atom_site_label_2
_geom_bond_site_symmetry_2
_geom_bond_distance
_geom_bond_publ_flag
Rh1 O3 6_656 2.025(3) yes
Rh1 O3 . 2.025(3) yes
Rh1 O5 . 2.009(3) yes
Rh1 O5 6_656 2.009(3) yes
Rh1 O2 6_656 2.023(3) yes
Rh1 O2 . 2.023(3) yes
O3 C22 . 1.286(6) yes
C22 O4 . 1.223(5) yes
C22 C23 . 1.560(6) yes
C23 O5 . 1.272(5) yes
C23 O6 . 1.224(5) yes
O2 C21 . 1.274(6) yes
C21 C21 6_656 1.573(10) yes
C21 O1 . 1.222(6) yes
Br1 C24 . 1.885(8) yes
C24 C25 6_756 1.383(7) yes
C24 C25 . 1.383(7) yes
C25 C26 . 1.372(9) yes
C25 H25 . 0.926 no
C26 C27 . 1.381(9) yes
C26 H26 . 0.950 no
C27 H27 . 0.971 no
S3 C3 . 1.750(4) yes
S3 C5 . 1.733(4) yes
C3 S1 . 1.744(4) yes
C3 C4 . 1.346(6) yes
S1 C1 . 1.765(6) yes
C1 C2 . 1.391(9) yes
C1 H1a . 0.974 no
C1 H1b . 0.981 no
C2 S2 . 1.782(6) yes
C2 H2a . 0.960 no
C2 H2b . 0.977 no
S2 C4 . 1.740(4) yes
C4 S4 . 1.745(4) yes
S4 C5 . 1.741(4) yes
C5 C6 . 1.358(5) yes
C6 S5 . 1.741(4) yes
C6 S6 . 1.736(4) yes
S5 C7 . 1.747(4) yes
C7 S7 . 1.736(4) yes
C7 C8 . 1.344(6) yes
S7 C9 . 1.795(6) yes
C9 C10 . 1.364(8) yes
C9 H9a . 0.967 no
C9 H9b . 0.961 no
C10 S8 . 1.767(6) yes
C10 H10a . 0.972 no
C10 H10b . 0.967 no
S8 C8 . 1.744(4) yes
C8 S6 . 1.748(4) yes
S11 C15 . 1.739(4) yes
S11 C13 . 1.754(4) yes
C15 S12 . 1.733(4) yes
C15 C16 . 1.370(5) yes
S12 C14 . 1.750(4) yes
C14 C13 . 1.339(6) yes
C14 S10 . 1.745(4) yes
C13 S9 . 1.746(4) yes
S9 C11 . 1.799(4) yes
C11 C12 . 1.497(6) yes
C11 H11a . 0.966 no
C11 H11b . 0.966 no
C12 S10 . 1.810(5) yes
C12 H12a . 0.949 no
C12 H12b . 0.970 no
C16 S13 . 1.735(4) yes
C16 S14 . 1.731(4) yes
S13 C17 . 1.737(4) yes
C17 S15 . 1.740(4) yes
C17 C18 . 1.344(6) yes
S15 C19 . 1.787(6) yes
C19 C20 . 1.494(9) yes
C19 H19a . 0.966 no
C19 H19b . 0.972 no
C20 S16 . 1.813(6) yes
C20 H20a . 0.974 no
C20 H20b . 0.962 no
S16 C18 . 1.740(4) yes
C18 S14 . 1.752(5) yes
N1 H1c . 0.890(14) no
N1 H1c 6_756 0.890(14) no
N1 H1d . 0.888(14) no
N1 H1d 6_756 0.888(14) no

loop_
_geom_hbond_atom_site_label_D
_geom_hbond_atom_site_label_H
_geom_hbond_atom_site_label_A
_geom_hbond_site_symmetry_A
_geom_hbond_angle_DHA
_geom_hbond_distance_DH
_geom_hbond_distance_HA
_geom_hbond_distance_DA
_geom_hbond_publ_flag
C10 H10b O4 5_664 137.36(16) 0.967 2.593 3.368(7) yes
C9 H9a O5 2_766 143.3(2) 0.967 2.558 3.383(7) yes
C2 H2a O4 6_656 140.57(17) 0.960 2.369 3.170(7) yes
C1 H1a O6 1_655 143.34(16) 0.974 2.419 3.253(7) yes
C19 H19a O1 4_656 153.93(16) 0.966 2.505 3.399(7) yes
N1 H1c O4 1_655 121(5) 0.890 2.495 3.047(7) yes
N1 H1c O6 1_655 160(3) 0.890 1.979 2.833(7) yes
N1 H1d O1 8_656 139.9(19) 0.888 2.247 2.982(7) yes
